data_1515198
loop_
_publ_author_name
'Sattler, Wesley'
'Parkin, Gerard'

_publ_section_title
;
 Structural characterization of zinc bicarbonate compounds relevant to the
 mechanism of action of carbonic anhydrase
;
_journal_issue 6
_journal_name_full 'Chemical Science'
_journal_page_first 2015
_journal_paper_doi 10.1039/c2sc20167d
_journal_volume 3
_journal_year 2012
_chemical_formula_sum 'C40.75 H36 N6 O2 S6 Zn2'
_chemical_formula_weight 964.86
_chemical_name_systematic
;
?
;
_space_group_IT_number 2
_symmetry_cell_setting triclinic
_symmetry_space_group_name_Hall '-P 1'
_symmetry_space_group_name_H-M 'P -1'
_atom_sites_solution_hydrogens geom
_atom_sites_solution_primary direct
_atom_sites_solution_secondary difmap
_audit_creation_method SHELXL-97
_cell_angle_alpha 93.590(3)
_cell_angle_beta 96.263(3)
_cell_angle_gamma 107.390(3)
_cell_formula_units_Z 4
_cell_length_a 12.632(3)
_cell_length_b 15.474(3)
_cell_length_c 22.903(5)
_cell_measurement_reflns_used 9870
_cell_measurement_temperature 150(2)
_cell_measurement_theta_max 30.39
_cell_measurement_theta_min 2.31
_cell_volume 4225.2(16)
_computing_cell_refinement 'Bruker SAINT'
_computing_data_collection 'Bruker APEX2'
_computing_data_reduction 'Bruker SAINT'
_computing_molecular_graphics 'Bruker SHELXTL'
_computing_publication_material 'Bruker SHELXTL'
_computing_structure_refinement 'SHELXL-97 (Sheldrick, 2008)'
_computing_structure_solution 'SHELXS-97 (Sheldrick, 2008)'
_diffrn_ambient_temperature 150(2)
_diffrn_measured_fraction_theta_full 0.987
_diffrn_measured_fraction_theta_max 0.987
_diffrn_measurement_device_type 'Bruker APEX-II CCD'
_diffrn_measurement_method '\f and \w scans'
_diffrn_radiation_monochromator graphite
_diffrn_radiation_source 'fine-focus sealed tube'
_diffrn_radiation_type MoK\a
_diffrn_radiation_wavelength 0.71073
_diffrn_reflns_av_R_equivalents 0.0910
_diffrn_reflns_av_sigmaI/netI 0.1479
_diffrn_reflns_limit_h_max 18
_diffrn_reflns_limit_h_min -18
_diffrn_reflns_limit_k_max 22
_diffrn_reflns_limit_k_min -22
_diffrn_reflns_limit_l_max 32
_diffrn_reflns_limit_l_min -32
_diffrn_reflns_number 67413
_diffrn_reflns_theta_full 30.62
_diffrn_reflns_theta_max 30.62
_diffrn_reflns_theta_min 1.39
_exptl_absorpt_coefficient_mu 1.475
_exptl_absorpt_correction_T_max 0.8911
_exptl_absorpt_correction_T_min 0.7771
_exptl_absorpt_correction_type empirical
_exptl_absorpt_process_details sadabs
_exptl_crystal_colour COLORLESS
_exptl_crystal_density_diffrn 1.517
_exptl_crystal_density_method 'not measured'
_exptl_crystal_description BLOCK
_exptl_crystal_F_000 1978
_exptl_crystal_size_max 0.18
_exptl_crystal_size_mid 0.13
_exptl_crystal_size_min 0.08
_refine_diff_density_max 1.930
_refine_diff_density_min -1.280
_refine_diff_density_rms 0.129
_refine_ls_extinction_method none
_refine_ls_goodness_of_fit_ref 1.039
_refine_ls_hydrogen_treatment mixed
_refine_ls_matrix_type full
_refine_ls_number_parameters 1066
_refine_ls_number_reflns 25729
_refine_ls_number_restraints 19
_refine_ls_restrained_S_all 1.039
_refine_ls_R_factor_all 0.1762
_refine_ls_R_factor_gt 0.0631
_refine_ls_shift/su_max 0.001
_refine_ls_shift/su_mean 0.000
_refine_ls_structure_factor_coef Fsqd
_refine_ls_weighting_details 'calc w=1/[\s^2^(Fo^2^)+(0.0695P)^2^+2.0071P] where P=(Fo^2^+2Fc^2^)/3'
_refine_ls_weighting_scheme calc
_refine_ls_wR_factor_gt 0.1477
_refine_ls_wR_factor_ref 0.1867
_reflns_number_gt 11732
_reflns_number_total 25729
_reflns_threshold_expression >2sigma(I)
_cod_data_source_file c2sc20167d.txt
_cod_data_source_block znns10
_cod_depositor_comments
;
The following automatic conversions were performed:

'_symmetry_cell_setting' value 'Triclinic' changed to 'triclinic'
according to
/usr/data/users/saulius/automatic-downloads/retrospective/RSC/lib/dictionaries/cif_core.dic
dictionary named 'cif_core.dic' version 2.4.2 from
2011-04-26.

'_exptl_absorpt_correction_type' value 'EMPIRICAL'
changed to 'empirical' according to
/usr/data/users/saulius/automatic-downloads/retrospective/RSC/lib/dictionaries/cif_core.dic
dictionary named 'cif_core.dic' version 2.4.2 from 2011-04-26.

Automatic conversion script
Id: cif_fix_values 2281 2013-09-26 08:29:07Z andrius 
;
_cod_original_cell_volume 4225.4(14)
_cod_original_sg_symbol_H-M P-1
_cod_database_code 1515198

loop_
_symmetry_equiv_pos_as_xyz
'x, y, z'
'-x, -y, -z'

loop_
_atom_site_label
_atom_site_type_symbol
_atom_site_fract_x
_atom_site_fract_y
_atom_site_fract_z
_atom_site_U_iso_or_equiv
_atom_site_adp_type
_atom_site_occupancy
_atom_site_symmetry_multiplicity
_atom_site_calc_flag
_atom_site_refinement_flags
_atom_site_disorder_assembly
_atom_site_disorder_group
Zn1 Zn 0.94024(5) 1.14168(4) 0.26212(3) 0.02181(14) Uani 1 1 d . . .
O1 O 0.8979(3) 1.2621(2) 0.26805(17) 0.0293(9) Uani 1 1 d D . .
H11 H 0.847(3) 1.272(4) 0.283(2) 0.035 Uiso 1 1 d D . .
N1 N 0.9213(4) 1.1153(3) 0.34993(18) 0.0297(11) Uani 1 1 d . . .
C1 C 0.9828(4) 1.0117(3) 0.2527(2) 0.0246(12) Uani 1 1 d . . .
S1 S 1.00383(16) 0.97639(12) 0.32546(6) 0.0433(4) Uani 1 1 d . . .
Zn2 Zn 1.03259(5) 1.35097(4) 0.24598(3) 0.02033(14) Uani 1 1 d . . .
O2 O 1.0738(3) 1.2322(2) 0.24111(18) 0.0309(9) Uani 1 1 d D . .
H21 H 1.138(2) 1.230(4) 0.243(3) 0.037 Uiso 1 1 d D . .
N2 N 0.7910(4) 1.0694(3) 0.20735(18) 0.0249(10) Uani 1 1 d . . .
C2 C 0.9894(4) 1.4793(3) 0.2481(2) 0.0203(11) Uani 1 1 d . . .
N3 N 1.0972(4) 0.8725(3) 0.24023(18) 0.0243(10) Uani 1 1 d . . .
S2 S 0.87109(12) 0.92602(9) 0.20844(7) 0.0322(3) Uani 1 1 d . . .
Zn3 Zn 0.87522(5) 0.45589(4) 0.50621(2) 0.02030(14) Uani 1 1 d . . .
S3 S 1.10562(11) 1.04222(9) 0.21806(6) 0.0234(3) Uani 1 1 d . . .
O3 O 0.9749(3) 0.4731(3) 0.44497(15) 0.0264(9) Uani 1 1 d D . .
H31 H 0.955(4) 0.475(4) 0.4106(11) 0.032 Uiso 1 1 d D . .
C3 C 0.7029(4) 0.3807(3) 0.4667(2) 0.0224(11) Uani 1 1 d . . .
Zn4 Zn 0.87524(5) 0.95174(4) 0.00471(3) 0.02332(15) Uani 1 1 d . . .
O4 O 1.0236(3) 1.0214(3) 0.05535(15) 0.0328(10) Uani 1 1 d D . .
H41 H 1.042(5) 1.027(4) 0.0899(10) 0.039 Uiso 1 1 d D . .
S4 S 0.94611(12) 1.49795(9) 0.17381(6) 0.0251(3) Uani 1 1 d . . .
C4 C 0.7073(4) 0.8756(3) -0.0413(2) 0.0217(11) Uani 1 1 d . . .
N4 N 1.0500(3) 1.3714(3) 0.15581(18) 0.0219(9) Uani 1 1 d . . .
N5 N 1.1776(3) 1.4248(3) 0.30206(18) 0.0230(9) Uani 1 1 d . . .
S5 S 1.10963(11) 1.57107(8) 0.28094(6) 0.0236(3) Uani 1 1 d . . .
S6 S 0.87888(10) 1.45990(8) 0.29207(5) 0.0203(3) Uani 1 1 d . . .
N6 N 0.8821(3) 1.6249(3) 0.26029(18) 0.0229(9) Uani 1 1 d . . .
S11 S 0.64151(11) 0.29255(9) 0.51196(6) 0.0260(3) Uani 1 1 d . . .
N11 N 0.8621(4) 0.3357(3) 0.55099(18) 0.0239(10) Uani 1 1 d . . .
C11 C 0.9465(6) 1.0439(4) 0.3706(2) 0.0403(16) Uani 1 1 d . . .
C12 C 0.9292(6) 1.0174(5) 0.4273(3) 0.0544(19) Uani 1 1 d . . .
H12A H 0.9458 0.9650 0.4401 0.065 Uiso 1 1 calc R . .
C13 C 0.8866(7) 1.0710(5) 0.4643(3) 0.062(2) Uani 1 1 d . . .
H13A H 0.8754 1.0564 0.5033 0.075 Uiso 1 1 calc R . .
C14 C 0.8612(6) 1.1451(5) 0.4433(3) 0.056(2) Uani 1 1 d . . .
H14A H 0.8322 1.1822 0.4676 0.067 Uiso 1 1 calc R . .
C15 C 0.8786(5) 1.1642(4) 0.3867(3) 0.0375(15) Uani 1 1 d . . .
H15A H 0.8595 1.2147 0.3724 0.045 Uiso 1 1 calc R . .
S21 S 0.61766(10) 0.45496(9) 0.46046(6) 0.0256(3) Uani 1 1 d . . .
N21 N 0.8115(4) 0.5689(3) 0.5186(2) 0.0297(11) Uani 1 1 d . . .
C21 C 0.7735(4) 0.9823(3) 0.1883(2) 0.0240(11) Uani 1 1 d . . .
C22 C 0.6756(5) 0.9316(4) 0.1505(2) 0.0354(14) Uani 1 1 d . . .
H22A H 0.6657 0.8705 0.1359 0.043 Uiso 1 1 calc R . .
C23 C 0.5952(5) 0.9718(4) 0.1352(3) 0.0392(15) Uani 1 1 d . . .
H23A H 0.5279 0.9383 0.1107 0.047 Uiso 1 1 calc R . .
C24 C 0.6126(5) 1.0614(4) 0.1555(3) 0.0404(15) Uani 1 1 d . . .
H24A H 0.5576 1.0905 0.1456 0.048 Uiso 1 1 calc R . .
C25 C 0.7106(5) 1.1074(4) 0.1903(2) 0.0341(14) Uani 1 1 d . . .
H25A H 0.7231 1.1696 0.2032 0.041 Uiso 1 1 calc R . .
S31 S 0.72044(11) 0.33357(9) 0.39640(6) 0.0235(3) Uani 1 1 d . . .
C31 C 1.1539(4) 0.9445(3) 0.2162(2) 0.0223(11) Uani 1 1 d . . .
N31 N 0.4946(4) 0.2648(3) 0.3868(2) 0.0355(12) Uani 1 1 d . . .
C32 C 1.2504(5) 0.9496(4) 0.1907(3) 0.0374(15) Uani 1 1 d . . .
H32A H 1.2867 1.0018 0.1723 0.045 Uiso 1 1 calc R . .
C33 C 1.2911(5) 0.8779(4) 0.1927(3) 0.0483(18) Uani 1 1 d . . .
H33A H 1.3583 0.8803 0.1769 0.058 Uiso 1 1 calc R . .
C34 C 1.2342(5) 0.8003(4) 0.2182(3) 0.0369(14) Uani 1 1 d . . .
H34A H 1.2607 0.7491 0.2197 0.044 Uiso 1 1 calc R . .
C35 C 1.1379(5) 0.8014(4) 0.2409(2) 0.0283(12) Uani 1 1 d . . .
H35A H 1.0981 0.7491 0.2580 0.034 Uiso 1 1 calc R . .
C41 C 1.0014(4) 1.4281(3) 0.1303(2) 0.0244(11) Uani 1 1 d . . .
S42 S 0.62378(11) 0.95027(9) -0.04949(6) 0.0268(3) Uani 1 1 d . . .
N42 N 0.8016(4) 1.0548(3) 0.02587(19) 0.0274(10) Uani 1 1 d . . .
C42 C 0.9967(6) 1.4360(4) 0.0698(2) 0.0402(16) Uani 1 1 d . . .
H42A H 0.9603 1.4754 0.0524 0.048 Uiso 1 1 calc R . .
C43 C 1.0449(6) 1.3863(5) 0.0358(3) 0.0512(19) Uani 1 1 d . . .
H43A H 1.0407 1.3895 -0.0057 0.061 Uiso 1 1 calc R . .
C44 C 1.0993(6) 1.3319(4) 0.0627(3) 0.0451(17) Uani 1 1 d . . .
H44A H 1.1367 1.2992 0.0404 0.054 Uiso 1 1 calc R . .
C45 C 1.0994(5) 1.3252(4) 0.1218(2) 0.0331(13) Uani 1 1 d . . .
H45A H 1.1360 1.2862 0.1398 0.040 Uiso 1 1 calc R . .
C51 C 1.2027(4) 1.5148(3) 0.3104(2) 0.0232(11) Uani 1 1 d . . .
S52 S 0.64150(11) 0.78495(10) 0.00134(6) 0.0268(3) Uani 1 1 d . . .
N52 N 0.8595(4) 0.8312(3) 0.04759(18) 0.0270(10) Uani 1 1 d . . .
C52 C 1.3038(4) 1.5703(4) 0.3437(2) 0.0280(12) Uani 1 1 d . . .
H52A H 1.3189 1.6344 0.3497 0.034 Uiso 1 1 calc R . .
C53 C 1.3796(5) 1.5301(4) 0.3672(2) 0.0338(14) Uani 1 1 d . . .
H53A H 1.4486 1.5661 0.3891 0.041 Uiso 1 1 calc R . .
C54 C 1.3542(5) 1.4353(4) 0.3585(2) 0.0357(14) Uani 1 1 d . . .
H54A H 1.4053 1.4060 0.3747 0.043 Uiso 1 1 calc R . .
C55 C 1.2539(5) 1.3857(4) 0.3261(2) 0.0336(14) Uani 1 1 d . . .
H55A H 1.2368 1.3215 0.3201 0.040 Uiso 1 1 calc R . .
C61 C 0.8370(4) 1.5604(3) 0.2943(2) 0.0206(11) Uani 1 1 d . . .
S62 S 0.73529(10) 0.83364(9) -0.11028(6) 0.0228(3) Uani 1 1 d . . .
N62 N 0.5096(3) 0.7637(3) -0.13125(19) 0.0273(10) Uani 1 1 d . . .
C62 C 0.7595(5) 1.5683(4) 0.3323(2) 0.0306(13) Uani 1 1 d . . .
H62B H 0.7301 1.5217 0.3566 0.037 Uiso 1 1 calc R . .
C63 C 0.7280(5) 1.6453(4) 0.3331(3) 0.0364(14) Uani 1 1 d . . .
H63A H 0.6745 1.6521 0.3577 0.044 Uiso 1 1 calc R . .
C64 C 0.7737(5) 1.7143(4) 0.2982(2) 0.0317(13) Uani 1 1 d . . .
H64A H 0.7532 1.7686 0.2987 0.038 Uiso 1 1 calc R . .
C65 C 0.8494(4) 1.7002(4) 0.2631(2) 0.0268(12) Uani 1 1 d . . .
H65A H 0.8809 1.7466 0.2392 0.032 Uiso 1 1 calc R . .
C71 C 0.7010(4) 1.0492(4) -0.0026(2) 0.0256(12) Uani 1 1 d . . .
C72 C 0.6531(5) 1.1193(4) 0.0046(2) 0.0324(13) Uani 1 1 d . . .
H72A H 0.5822 1.1142 -0.0166 0.039 Uiso 1 1 calc R . .
C73 C 0.7091(6) 1.1948(4) 0.0421(3) 0.0443(16) Uani 1 1 d . . .
H73A H 0.6767 1.2422 0.0479 0.053 Uiso 1 1 calc R . .
C74 C 0.8138(6) 1.2024(4) 0.0717(3) 0.0480(18) Uani 1 1 d . . .
H74A H 0.8548 1.2551 0.0974 0.058 Uiso 1 1 calc R . .
C75 C 0.8567(5) 1.1310(4) 0.0628(3) 0.0412(16) Uani 1 1 d . . .
H75A H 0.9279 1.1354 0.0833 0.049 Uiso 1 1 calc R . .
C81 C 0.7576(5) 0.7702(4) 0.0447(2) 0.0257(12) Uani 1 1 d . . .
C82 C 0.7389(6) 0.6923(4) 0.0753(2) 0.0375(15) Uani 1 1 d . . .
H82A H 0.6658 0.6507 0.0735 0.045 Uiso 1 1 calc R . .
C83 C 0.8278(7) 0.6775(5) 0.1077(3) 0.0474(18) Uani 1 1 d . . .
H83A H 0.8170 0.6258 0.1293 0.057 Uiso 1 1 calc R . .
C84 C 0.9349(6) 0.7388(5) 0.1090(3) 0.0480(19) Uani 1 1 d . . .
H84A H 0.9981 0.7277 0.1298 0.058 Uiso 1 1 calc R . .
C85 C 0.9474(5) 0.8150(4) 0.0798(2) 0.0375(15) Uani 1 1 d . . .
H85A H 1.0198 0.8580 0.0821 0.045 Uiso 1 1 calc R . .
C91 C 0.6069(4) 0.7619(4) -0.1486(2) 0.0243(11) Uani 1 1 d . . .
C92 C 0.6114(5) 0.7043(4) -0.1979(3) 0.0407(16) Uani 1 1 d . . .
H92A H 0.6812 0.7040 -0.2095 0.049 Uiso 1 1 calc R . .
C93 C 0.5117(6) 0.6484(5) -0.2289(3) 0.0517(19) Uani 1 1 d . . .
H93A H 0.5123 0.6094 -0.2626 0.062 Uiso 1 1 calc R . .
C94 C 0.4111(5) 0.6493(4) -0.2108(3) 0.0416(16) Uani 1 1 d . . .
H94A H 0.3417 0.6110 -0.2311 0.050 Uiso 1 1 calc R . .
C95 C 0.4151(5) 0.7078(4) -0.1622(3) 0.0349(14) Uani 1 1 d . . .
H95A H 0.3461 0.7087 -0.1498 0.042 Uiso 1 1 calc R . .
C101 C 0.2372(8) -0.3315(6) 0.0875(4) 0.084(3) Uani 1 1 d D . .
H10A H 0.2717 -0.2787 0.0670 0.126 Uiso 1 1 calc R . .
H10B H 0.1836 -0.3175 0.1114 0.126 Uiso 1 1 calc R . .
H10C H 0.1983 -0.3838 0.0585 0.126 Uiso 1 1 calc R . .
C102 C 0.3269(6) -0.3541(5) 0.1271(3) 0.0514(18) Uani 1 1 d D . .
C103 C 0.3004(6) -0.4272(4) 0.1617(3) 0.0468(17) Uani 1 1 d D . .
H10D H 0.2243 -0.4624 0.1605 0.056 Uiso 1 1 calc R . .
C104 C 0.3809(6) -0.4493(5) 0.1971(3) 0.0494(18) Uani 1 1 d D . .
H10E H 0.3601 -0.5001 0.2194 0.059 Uiso 1 1 calc R . .
C105 C 0.4904(6) -0.3990(5) 0.2007(3) 0.057(2) Uani 1 1 d D . .
H10F H 0.5458 -0.4147 0.2255 0.068 Uiso 1 1 calc R . .
C106 C 0.5215(7) -0.3250(6) 0.1682(4) 0.072(3) Uani 1 1 d D . .
H10G H 0.5979 -0.2895 0.1711 0.086 Uiso 1 1 calc R . .
C107 C 0.4397(7) -0.3028(5) 0.1309(3) 0.065(2) Uani 1 1 d D . .
H10H H 0.4611 -0.2526 0.1082 0.078 Uiso 1 1 calc R . .
C111 C 0.3940(8) 0.0672(7) 0.5181(4) 0.105(3) Uani 1 1 d . . .
H11A H 0.3765 0.0009 0.5113 0.157 Uiso 1 1 calc R . .
H11B H 0.4625 0.0967 0.5014 0.157 Uiso 1 1 calc R . .
H11C H 0.3319 0.0855 0.4990 0.157 Uiso 1 1 calc R . .
C112 C 0.4117(7) 0.0965(7) 0.5860(5) 0.082(3) Uani 1 1 d . . .
C113 C 0.4394(7) 0.1881(6) 0.6100(4) 0.072(2) Uani 1 1 d . . .
H11D H 0.4417 0.2347 0.5845 0.086 Uiso 1 1 calc R . .
C114 C 0.4629(8) 0.2097(7) 0.6699(5) 0.089(3) Uani 1 1 d . . .
H11E H 0.4889 0.2716 0.6859 0.107 Uiso 1 1 calc R . .
C115 C 0.4490(9) 0.1418(7) 0.7065(5) 0.099(3) Uani 1 1 d . . .
H11F H 0.4694 0.1584 0.7478 0.119 Uiso 1 1 calc R . .
C116 C 0.4091(10) 0.0552(7) 0.6878(4) 0.100(4) Uani 1 1 d . . .
H11G H 0.3851 0.0106 0.7143 0.120 Uiso 1 1 calc R . .
C117 C 0.4029(10) 0.0301(7) 0.6265(5) 0.114(4) Uani 1 1 d . . .
H11H H 0.3929 -0.0313 0.6126 0.137 Uiso 1 1 calc R . .
C121 C 0.378(3) 0.558(3) -0.0408(13) 0.16(2) Uani 0.50 1 d PD A -1
H12B H 0.3977 0.5826 -0.0779 0.237 Uiso 0.50 1 calc PR A -1
H12C H 0.3676 0.6061 -0.0140 0.237 Uiso 0.50 1 calc PR A -1
H12D H 0.3081 0.5074 -0.0487 0.237 Uiso 0.50 1 calc PR A -1
C122 C 0.4707(16) 0.5250(9) -0.0125(7) 0.075(6) Uani 0.50 1 d PD A -1
C123 C 0.454(2) 0.488(2) 0.0418(12) 0.051(8) Uani 0.50 1 d PD A -1
H12E H 0.3885 0.4856 0.0589 0.061 Uiso 0.50 1 calc PR A -1
C124 C 0.5341(13) 0.4544(9) 0.0701(6) 0.057(5) Uani 0.50 1 d PD A -1
H12F H 0.5254 0.4347 0.1082 0.068 Uiso 0.50 1 calc PR A -1
C125 C 0.6241(19) 0.4491(14) 0.0448(11) 0.077(11) Uani 0.50 1 d PD A -1
H12G H 0.6716 0.4182 0.0628 0.093 Uiso 0.50 1 calc PR A -1
C126 C 0.6482(17) 0.4881(11) -0.0071(9) 0.083(7) Uani 0.50 1 d PD A -1
H12H H 0.7159 0.4910 -0.0224 0.100 Uiso 0.50 1 calc PR A -1
C127 C 0.568(3) 0.523(3) -0.0360(14) 0.095(15) Uani 0.50 1 d PD A -1
H12I H 0.5805 0.5465 -0.0729 0.114 Uiso 0.50 1 calc PR A -1
C411 C 0.7605(4) 0.2763(4) 0.5520(2) 0.0226(11) Uani 1 1 d . . .
C421 C 0.7445(5) 0.1991(4) 0.5829(2) 0.0323(13) Uani 1 1 d . . .
H42B H 0.6713 0.1594 0.5842 0.039 Uiso 1 1 calc R . .
C431 C 0.8359(5) 0.1817(4) 0.6110(2) 0.0368(15) Uani 1 1 d . . .
H43B H 0.8270 0.1297 0.6322 0.044 Uiso 1 1 calc R . .
C441 C 0.9433(5) 0.2417(4) 0.6083(2) 0.0332(14) Uani 1 1 d . . .
H44B H 1.0082 0.2297 0.6263 0.040 Uiso 1 1 calc R . .
C451 C 0.9525(4) 0.3187(4) 0.5789(2) 0.0289(13) Uani 1 1 d . . .
H45B H 1.0246 0.3607 0.5783 0.035 Uiso 1 1 calc R . .
C511 C 0.7074(4) 0.5605(4) 0.4946(2) 0.0236(11) Uani 1 1 d . . .
C521 C 0.6658(5) 0.6353(4) 0.4946(2) 0.0317(13) Uani 1 1 d . . .
H52B H 0.5911 0.6279 0.4777 0.038 Uiso 1 1 calc R . .
C531 C 0.7340(6) 0.7184(5) 0.5191(3) 0.054(2) Uani 1 1 d . . .
H53B H 0.7072 0.7695 0.5189 0.065 Uiso 1 1 calc R . .
C541 C 0.8435(6) 0.7288(5) 0.5446(3) 0.058(2) Uani 1 1 d . . .
H54B H 0.8925 0.7864 0.5615 0.069 Uiso 1 1 calc R . .
C551 C 0.8771(5) 0.6516(4) 0.5439(3) 0.0442(17) Uani 1 1 d . . .
H55B H 0.9503 0.6570 0.5622 0.053 Uiso 1 1 calc R . .
C611 C 0.5876(4) 0.2583(4) 0.3650(2) 0.0277(12) Uani 1 1 d . . .
C621 C 0.5836(5) 0.1959(4) 0.3177(3) 0.0440(17) Uani 1 1 d . . .
H62C H 0.6502 0.1937 0.3028 0.053 Uiso 1 1 calc R . .
C631 C 0.4804(6) 0.1372(5) 0.2930(3) 0.064(2) Uani 1 1 d . . .
H63B H 0.4753 0.0931 0.2612 0.077 Uiso 1 1 calc R . .
C641 C 0.3863(6) 0.1430(5) 0.3144(4) 0.060(2) Uani 1 1 d . . .
H64B H 0.3148 0.1038 0.2974 0.072 Uiso 1 1 calc R . .
C651 C 0.3966(5) 0.2075(4) 0.3617(3) 0.0498(18) Uani 1 1 d . . .
H65B H 0.3306 0.2107 0.3767 0.060 Uiso 1 1 calc R . .

loop_
_atom_site_aniso_label
_atom_site_aniso_U_11
_atom_site_aniso_U_22
_atom_site_aniso_U_33
_atom_site_aniso_U_23
_atom_site_aniso_U_13
_atom_site_aniso_U_12
Zn1 0.0286(3) 0.0159(3) 0.0217(3) -0.0019(2) -0.0018(3) 0.0105(3)
O1 0.030(2) 0.019(2) 0.041(2) 0.0001(17) 0.0027(18) 0.0122(17)
N1 0.042(3) 0.033(3) 0.019(2) -0.005(2) 0.000(2) 0.023(2)
C1 0.035(3) 0.023(3) 0.020(3) 0.000(2) 0.004(2) 0.016(2)
S1 0.0825(13) 0.0460(10) 0.0224(7) 0.0083(7) 0.0114(8) 0.0488(10)
Zn2 0.0242(3) 0.0139(3) 0.0227(3) -0.0015(2) -0.0021(2) 0.0081(2)
O2 0.032(2) 0.0121(18) 0.051(3) 0.0044(17) 0.007(2) 0.0095(17)
N2 0.033(3) 0.022(2) 0.022(2) -0.0001(18) -0.0018(19) 0.014(2)
C2 0.024(3) 0.017(3) 0.020(2) 0.001(2) 0.002(2) 0.007(2)
N3 0.035(3) 0.019(2) 0.024(2) -0.0003(18) 0.006(2) 0.015(2)
S2 0.0325(8) 0.0168(7) 0.0486(9) -0.0032(6) 0.0089(7) 0.0094(6)
Zn3 0.0144(3) 0.0247(3) 0.0201(3) -0.0035(2) -0.0003(2) 0.0056(2)
S3 0.0261(7) 0.0170(6) 0.0286(7) 0.0012(5) 0.0027(6) 0.0094(5)
O3 0.0154(18) 0.044(2) 0.0170(18) -0.0067(17) -0.0002(15) 0.0077(16)
C3 0.020(3) 0.021(3) 0.028(3) 0.004(2) 0.003(2) 0.010(2)
Zn4 0.0161(3) 0.0301(4) 0.0206(3) -0.0033(3) -0.0003(2) 0.0044(3)
O4 0.0209(19) 0.055(3) 0.0145(18) -0.0057(19) -0.0016(16) 0.0035(18)
S4 0.0374(8) 0.0261(7) 0.0186(6) 0.0025(5) 0.0015(6) 0.0207(6)
C4 0.022(3) 0.022(3) 0.021(3) -0.001(2) -0.001(2) 0.009(2)
N4 0.023(2) 0.017(2) 0.025(2) -0.0024(18) 0.0009(18) 0.0073(18)
N5 0.023(2) 0.018(2) 0.027(2) -0.0052(18) -0.0037(18) 0.0089(18)
S5 0.0221(7) 0.0139(6) 0.0339(7) -0.0013(5) 0.0017(6) 0.0055(5)
S6 0.0230(6) 0.0182(6) 0.0208(6) 0.0013(5) 0.0028(5) 0.0082(5)
N6 0.024(2) 0.020(2) 0.027(2) 0.0045(18) 0.0053(19) 0.0086(18)
S11 0.0219(7) 0.0261(7) 0.0281(7) 0.0051(6) 0.0017(6) 0.0046(6)
N11 0.026(2) 0.028(3) 0.017(2) -0.0046(18) -0.0028(18) 0.011(2)
C11 0.063(4) 0.052(4) 0.021(3) 0.000(3) 0.008(3) 0.038(4)
C12 0.086(6) 0.061(5) 0.029(3) 0.009(3) 0.006(4) 0.040(4)
C13 0.091(6) 0.073(6) 0.031(4) 0.000(4) 0.015(4) 0.038(5)
C14 0.084(6) 0.066(5) 0.027(3) -0.015(3) 0.001(3) 0.045(4)
C15 0.047(4) 0.036(4) 0.035(3) -0.009(3) -0.002(3) 0.027(3)
S21 0.0179(6) 0.0238(7) 0.0336(8) -0.0004(6) -0.0023(6) 0.0067(5)
N21 0.021(2) 0.030(3) 0.036(3) -0.008(2) -0.003(2) 0.008(2)
C21 0.034(3) 0.022(3) 0.018(3) -0.002(2) 0.009(2) 0.009(2)
C22 0.038(3) 0.029(3) 0.032(3) -0.009(3) 0.007(3) 0.001(3)
C23 0.032(3) 0.042(4) 0.037(3) -0.007(3) -0.007(3) 0.008(3)
C24 0.037(3) 0.041(4) 0.039(4) 0.005(3) -0.015(3) 0.012(3)
C25 0.043(4) 0.029(3) 0.027(3) -0.003(2) -0.009(3) 0.014(3)
S31 0.0239(7) 0.0242(7) 0.0208(6) -0.0014(5) 0.0002(5) 0.0066(5)
C31 0.024(3) 0.019(3) 0.025(3) 0.002(2) 0.001(2) 0.009(2)
N31 0.025(3) 0.026(3) 0.048(3) -0.007(2) -0.010(2) 0.004(2)
C32 0.036(3) 0.027(3) 0.054(4) 0.013(3) 0.022(3) 0.011(3)
C33 0.042(4) 0.043(4) 0.072(5) 0.008(4) 0.025(4) 0.026(3)
C34 0.046(4) 0.029(3) 0.046(4) 0.006(3) 0.012(3) 0.025(3)
C35 0.038(3) 0.025(3) 0.029(3) 0.005(2) 0.008(3) 0.018(3)
C41 0.032(3) 0.021(3) 0.020(3) -0.001(2) 0.003(2) 0.008(2)
S42 0.0244(7) 0.0279(8) 0.0274(7) -0.0058(6) -0.0061(6) 0.0122(6)
N42 0.024(2) 0.025(3) 0.029(2) -0.002(2) 0.004(2) 0.0013(19)
C42 0.070(5) 0.039(4) 0.023(3) 0.006(3) 0.007(3) 0.033(3)
C43 0.096(6) 0.050(4) 0.022(3) 0.006(3) 0.019(4) 0.041(4)
C44 0.068(5) 0.043(4) 0.036(4) -0.004(3) 0.019(3) 0.032(4)
C45 0.043(4) 0.031(3) 0.031(3) 0.001(3) 0.009(3) 0.020(3)
C51 0.024(3) 0.022(3) 0.025(3) -0.001(2) 0.006(2) 0.008(2)
S52 0.0244(7) 0.0301(8) 0.0235(7) 0.0041(6) 0.0018(6) 0.0048(6)
N52 0.031(3) 0.031(3) 0.022(2) -0.0031(19) -0.002(2) 0.016(2)
C52 0.029(3) 0.026(3) 0.026(3) -0.011(2) 0.000(2) 0.008(2)
C53 0.023(3) 0.045(4) 0.030(3) -0.013(3) -0.007(2) 0.012(3)
C54 0.032(3) 0.047(4) 0.032(3) -0.002(3) -0.007(3) 0.024(3)
C55 0.035(3) 0.031(3) 0.034(3) -0.005(3) -0.010(3) 0.016(3)
C61 0.018(2) 0.023(3) 0.021(3) 0.002(2) 0.000(2) 0.007(2)
S62 0.0201(6) 0.0270(7) 0.0209(6) -0.0018(5) 0.0009(5) 0.0082(5)
N62 0.021(2) 0.033(3) 0.028(2) -0.001(2) -0.0028(19) 0.012(2)
C62 0.034(3) 0.032(3) 0.031(3) 0.009(2) 0.010(3) 0.014(3)
C63 0.033(3) 0.034(3) 0.049(4) 0.006(3) 0.016(3) 0.017(3)
C64 0.037(3) 0.026(3) 0.039(3) 0.002(3) 0.011(3) 0.019(3)
C65 0.035(3) 0.021(3) 0.027(3) 0.004(2) 0.006(2) 0.011(2)
C71 0.031(3) 0.023(3) 0.021(3) 0.001(2) 0.006(2) 0.005(2)
C72 0.040(3) 0.035(3) 0.027(3) -0.003(2) 0.005(3) 0.019(3)
C73 0.056(4) 0.034(4) 0.046(4) -0.008(3) 0.013(3) 0.018(3)
C74 0.048(4) 0.038(4) 0.049(4) -0.021(3) -0.001(3) 0.008(3)
C75 0.038(4) 0.034(4) 0.042(4) -0.017(3) 0.004(3) 0.002(3)
C81 0.040(3) 0.030(3) 0.013(2) -0.005(2) 0.000(2) 0.022(3)
C82 0.057(4) 0.032(3) 0.028(3) -0.001(3) 0.005(3) 0.022(3)
C83 0.088(6) 0.046(4) 0.021(3) 0.004(3) 0.003(3) 0.041(4)
C84 0.067(5) 0.069(5) 0.024(3) -0.002(3) -0.007(3) 0.050(4)
C85 0.037(3) 0.049(4) 0.031(3) -0.011(3) -0.008(3) 0.026(3)
C91 0.025(3) 0.026(3) 0.022(3) -0.004(2) -0.007(2) 0.012(2)
C92 0.037(3) 0.050(4) 0.036(3) -0.017(3) -0.003(3) 0.022(3)
C93 0.059(5) 0.055(4) 0.034(4) -0.031(3) -0.019(3) 0.023(4)
C94 0.033(3) 0.040(4) 0.044(4) -0.016(3) -0.017(3) 0.012(3)
C95 0.024(3) 0.040(4) 0.039(3) 0.000(3) -0.003(3) 0.010(3)
C101 0.113(8) 0.076(7) 0.065(6) 0.005(5) -0.004(5) 0.040(6)
C102 0.071(5) 0.035(4) 0.049(4) -0.007(3) 0.021(4) 0.015(4)
C103 0.055(4) 0.035(4) 0.041(4) -0.004(3) 0.015(3) -0.001(3)
C104 0.060(5) 0.052(5) 0.039(4) 0.002(3) 0.016(4) 0.019(4)
C105 0.048(5) 0.057(5) 0.062(5) -0.014(4) 0.004(4) 0.016(4)
C106 0.053(5) 0.056(6) 0.100(7) -0.016(5) 0.027(5) 0.006(4)
C107 0.085(6) 0.043(5) 0.058(5) -0.007(4) 0.044(5) -0.001(4)
C111 0.098(8) 0.110(9) 0.096(8) 0.012(7) 0.012(7) 0.017(7)
C112 0.062(6) 0.080(7) 0.096(8) 0.021(6) 0.003(5) 0.010(5)
C113 0.075(6) 0.050(5) 0.098(7) 0.015(5) 0.034(5) 0.023(4)
C114 0.079(7) 0.075(7) 0.104(8) 0.010(6) 0.036(6) 0.000(5)
C115 0.116(9) 0.077(8) 0.092(8) 0.036(6) -0.001(7) 0.011(6)
C116 0.174(11) 0.053(6) 0.070(7) 0.017(5) 0.017(7) 0.028(7)
C117 0.160(11) 0.055(6) 0.115(10) 0.032(6) 0.001(8) 0.014(7)
C121 0.16(4) 0.17(4) 0.12(3) 0.02(3) -0.10(3) 0.04(3)
C122 0.126(17) 0.023(8) 0.043(9) -0.002(7) -0.018(10) -0.018(10)
C123 0.072(14) 0.027(10) 0.058(18) 0.002(11) 0.025(12) 0.017(12)
C124 0.110(15) 0.016(6) 0.044(9) 0.004(6) 0.011(9) 0.018(8)
C125 0.11(2) 0.020(9) 0.12(3) 0.012(11) 0.043(18) 0.025(12)
C126 0.098(16) 0.036(10) 0.104(17) -0.029(11) 0.049(14) 0.000(10)
C127 0.14(3) 0.07(2) 0.036(15) -0.013(13) 0.031(17) -0.029(18)
C411 0.027(3) 0.025(3) 0.016(2) -0.006(2) 0.003(2) 0.010(2)
C421 0.040(3) 0.029(3) 0.028(3) 0.003(2) 0.002(3) 0.011(3)
C431 0.060(4) 0.031(3) 0.022(3) 0.002(2) -0.002(3) 0.021(3)
C441 0.040(3) 0.040(4) 0.023(3) -0.002(3) -0.009(3) 0.023(3)
C451 0.024(3) 0.037(3) 0.024(3) -0.012(2) -0.009(2) 0.013(2)
C511 0.020(3) 0.030(3) 0.020(3) -0.004(2) 0.003(2) 0.008(2)
C521 0.027(3) 0.036(3) 0.033(3) -0.009(3) 0.001(2) 0.014(3)
C531 0.052(4) 0.048(4) 0.063(5) -0.026(4) -0.007(4) 0.031(4)
C541 0.047(4) 0.038(4) 0.079(5) -0.030(4) -0.021(4) 0.017(3)
C551 0.032(3) 0.037(4) 0.057(4) -0.025(3) -0.016(3) 0.014(3)
C611 0.028(3) 0.023(3) 0.028(3) -0.004(2) -0.009(2) 0.006(2)
C621 0.040(4) 0.048(4) 0.042(4) -0.019(3) -0.008(3) 0.020(3)
C631 0.062(5) 0.052(5) 0.068(5) -0.040(4) -0.021(4) 0.020(4)
C641 0.037(4) 0.047(4) 0.085(6) -0.024(4) -0.031(4) 0.014(3)
C651 0.025(3) 0.037(4) 0.082(5) -0.009(4) -0.002(3) 0.007(3)

loop_
_atom_type_symbol
_atom_type_description
_atom_type_scat_dispersion_real
_atom_type_scat_dispersion_imag
_atom_type_scat_source
C C 0.0033 0.0016 'International Tables Vol C Tables 4.2.6.8 and 6.1.1.4'
H H 0.0000 0.0000 'International Tables Vol C Tables 4.2.6.8 and 6.1.1.4'
N N 0.0061 0.0033 'International Tables Vol C Tables 4.2.6.8 and 6.1.1.4'
O O 0.0106 0.0060 'International Tables Vol C Tables 4.2.6.8 and 6.1.1.4'
S S 0.1246 0.1234 'International Tables Vol C Tables 4.2.6.8 and 6.1.1.4'
Zn Zn 0.2839 1.4301 'International Tables Vol C Tables 4.2.6.8 and 6.1.1.4'

loop_
_geom_angle_atom_site_label_1
_geom_angle_atom_site_label_2
_geom_angle_atom_site_label_3
_geom_angle
_geom_angle_site_symmetry_1
_geom_angle_site_symmetry_3
O2 Zn1 O1 77.10(15) . .
O2 Zn1 N1 122.20(18) . .
O1 Zn1 N1 95.25(16) . .
O2 Zn1 N2 128.49(17) . .
O1 Zn1 N2 93.44(16) . .
N1 Zn1 N2 108.94(18) . .
O2 Zn1 C1 103.01(17) . .
O1 Zn1 C1 178.11(17) . .
N1 Zn1 C1 86.30(18) . .
N2 Zn1 C1 85.02(18) . .
O2 Zn1 Zn2 39.27(10) . .
O1 Zn1 Zn2 37.83(11) . .
N1 Zn1 Zn2 113.56(13) . .
N2 Zn1 Zn2 115.20(12) . .
C1 Zn1 Zn2 142.22(14) . .
Zn2 O1 Zn1 101.85(16) . .
C11 N1 C15 117.1(5) . .
C11 N1 Zn1 119.4(3) . .
C15 N1 Zn1 123.4(4) . .
S3 C1 S2 112.0(3) . .
S3 C1 S1 113.7(3) . .
S2 C1 S1 109.5(3) . .
S3 C1 Zn1 103.2(2) . .
S2 C1 Zn1 110.2(2) . .
S1 C1 Zn1 107.9(2) . .
C11 S1 C1 104.1(3) . .
O1 Zn2 O2 77.75(15) . .
O1 Zn2 N5 127.08(17) . .
O2 Zn2 N5 94.76(16) . .
O1 Zn2 N4 121.16(16) . .
O2 Zn2 N4 93.66(16) . .
N5 Zn2 N4 111.50(17) . .
O1 Zn2 C2 103.35(17) . .
O2 Zn2 C2 178.09(17) . .
N5 Zn2 C2 85.83(17) . .
N4 Zn2 C2 84.43(16) . .
O1 Zn2 Zn1 40.32(10) . .
O2 Zn2 Zn1 37.44(11) . .
N5 Zn2 Zn1 115.77(12) . .
N4 Zn2 Zn1 111.03(11) . .
C2 Zn2 Zn1 143.62(13) . .
Zn1 O2 Zn2 103.29(16) . .
C21 N2 C25 117.8(5) . .
C21 N2 Zn1 119.4(3) . .
C25 N2 Zn1 122.8(4) . .
S6 C2 S5 112.0(3) . .
S6 C2 S4 112.4(3) . .
S5 C2 S4 110.6(3) . .
S6 C2 Zn2 103.9(2) . .
S5 C2 Zn2 109.1(2) . .
S4 C2 Zn2 108.7(2) . .
C31 N3 C35 117.1(5) . .
C21 S2 C1 103.7(2) . .
O3 Zn3 O3 79.12(15) . 2_766
O3 Zn3 N21 111.60(18) . .
O3 Zn3 N21 91.48(16) 2_766 .
O3 Zn3 N11 114.84(16) . .
O3 Zn3 N11 93.09(16) 2_766 .
N21 Zn3 N11 133.36(17) . .
O3 Zn3 C3 109.86(17) . .
O3 Zn3 C3 171.01(16) 2_766 .
N21 Zn3 C3 84.82(17) . .
N11 Zn3 C3 83.60(17) . .
O3 Zn3 Zn3 40.53(10) . 2_766
O3 Zn3 Zn3 38.59(10) 2_766 2_766
N21 Zn3 Zn3 104.53(12) . 2_766
N11 Zn3 Zn3 107.61(12) . 2_766
C3 Zn3 Zn3 150.38(13) . 2_766
C1 S3 C31 105.9(2) . .
Zn3 O3 Zn3 100.88(15) . 2_766
S31 C3 S21 112.5(3) . .
S31 C3 S11 111.4(3) . .
S21 C3 S11 108.5(3) . .
S31 C3 Zn3 103.3(2) . .
S21 C3 Zn3 111.1(2) . .
S11 C3 Zn3 109.9(2) . .
O4 Zn4 O4 78.69(15) 2_775 .
O4 Zn4 N42 115.13(18) 2_775 .
O4 Zn4 N42 92.43(17) . .
O4 Zn4 N52 118.57(17) 2_775 .
O4 Zn4 N52 93.19(17) . .
N42 Zn4 N52 126.07(17) . .
O4 Zn4 C4 107.29(17) 2_775 .
O4 Zn4 C4 174.02(17) . .
N42 Zn4 C4 84.94(17) . .
N52 Zn4 C4 84.07(18) . .
O4 Zn4 Zn4 40.35(10) 2_775 2_775
O4 Zn4 Zn4 38.33(10) . 2_775
N42 Zn4 Zn4 107.25(12) . 2_775
N52 Zn4 Zn4 109.83(12) . 2_775
C4 Zn4 Zn4 147.65(13) . 2_775
Zn4 O4 Zn4 101.31(15) 2_775 .
C41 S4 C2 103.5(2) . .
S62 C4 S42 112.5(3) . .
S62 C4 S52 112.3(3) . .
S42 C4 S52 109.4(3) . .
S62 C4 Zn4 103.4(2) . .
S42 C4 Zn4 109.8(2) . .
S52 C4 Zn4 109.3(2) . .
C41 N4 C45 118.0(5) . .
C41 N4 Zn2 118.2(3) . .
C45 N4 Zn2 123.6(4) . .
C51 N5 C55 118.0(5) . .
C51 N5 Zn2 118.9(3) . .
C55 N5 Zn2 122.8(4) . .
C51 S5 C2 103.2(2) . .
C2 S6 C61 106.4(2) . .
C61 N6 C65 117.0(4) . .
C411 S11 C3 102.4(2) . .
C411 N11 C451 118.9(5) . .
C411 N11 Zn3 118.9(3) . .
C451 N11 Zn3 122.3(4) . .
N1 C11 C12 123.4(5) . .
N1 C11 S1 120.1(4) . .
C12 C11 S1 116.5(5) . .
C13 C12 C11 117.6(6) . .
C14 C13 C12 119.2(6) . .
C15 C14 C13 118.7(6) . .
N1 C15 C14 123.9(6) . .
C511 S21 C3 103.7(2) . .
C511 N21 C551 118.4(5) . .
C511 N21 Zn3 119.0(3) . .
C551 N21 Zn3 122.2(4) . .
N2 C21 C22 121.4(5) . .
N2 C21 S2 121.6(4) . .
C22 C21 S2 117.0(4) . .
C23 C22 C21 119.1(5) . .
C22 C23 C24 119.5(6) . .
C25 C24 C23 118.5(6) . .
N2 C25 C24 123.7(5) . .
C611 S31 C3 106.8(2) . .
N3 C31 C32 123.8(5) . .
N3 C31 S3 118.0(4) . .
C32 C31 S3 118.2(4) . .
C651 N31 C611 117.3(5) . .
C33 C32 C31 118.2(6) . .
C32 C33 C34 120.0(6) . .
C35 C34 C33 117.2(5) . .
N3 C35 C34 123.7(5) . .
N4 C41 C42 121.4(5) . .
N4 C41 S4 120.0(4) . .
C42 C41 S4 118.5(4) . .
C71 S42 C4 104.1(2) . .
C71 N42 C75 117.9(5) . .
C71 N42 Zn4 118.9(3) . .
C75 N42 Zn4 122.8(4) . .
C43 C42 C41 119.5(6) . .
C42 C43 C44 118.7(6) . .
C45 C44 C43 119.4(5) . .
N4 C45 C44 122.9(5) . .
N5 C51 C52 122.4(5) . .
N5 C51 S5 121.2(4) . .
C52 C51 S5 116.5(4) . .
C81 S52 C4 102.0(3) . .
C81 N52 C85 118.5(5) . .
C81 N52 Zn4 118.5(3) . .
C85 N52 Zn4 122.9(4) . .
C53 C52 C51 118.8(5) . .
C52 C53 C54 119.4(5) . .
C55 C54 C53 118.5(5) . .
N5 C55 C54 122.9(5) . .
N6 C61 C62 123.2(5) . .
N6 C61 S6 118.3(4) . .
C62 C61 S6 118.5(4) . .
C91 S62 C4 107.5(2) . .
C91 N62 C95 117.7(5) . .
C63 C62 C61 117.7(5) . .
C62 C63 C64 120.6(5) . .
C65 C64 C63 117.0(5) . .
N6 C65 C64 124.5(5) . .
N42 C71 C72 121.8(5) . .
N42 C71 S42 119.9(4) . .
C72 C71 S42 118.3(4) . .
C73 C72 C71 119.4(6) . .
C72 C73 C74 119.8(6) . .
C75 C74 C73 118.1(6) . .
N42 C75 C74 122.9(6) . .
N52 C81 C82 122.0(5) . .
N52 C81 S52 120.7(4) . .
C82 C81 S52 117.3(5) . .
C83 C82 C81 118.7(6) . .
C82 C83 C84 119.7(6) . .
C85 C84 C83 119.0(6) . .
N52 C85 C84 122.1(6) . .
N62 C91 C92 122.0(5) . .
N62 C91 S62 120.5(4) . .
C92 C91 S62 117.5(4) . .
C93 C92 C91 118.4(5) . .
C94 C93 C92 119.8(5) . .
C95 C94 C93 117.6(5) . .
N62 C95 C94 124.5(5) . .
C107 C102 C103 117.2(7) . .
C107 C102 C101 121.4(7) . .
C103 C102 C101 121.3(7) . .
C104 C103 C102 122.0(7) . .
C105 C104 C103 120.4(7) . .
C104 C105 C106 120.2(8) . .
C105 C106 C107 119.8(7) . .
C102 C107 C106 120.4(7) . .
C113 C112 C117 117.0(10) . .
C113 C112 C111 123.1(9) . .
C117 C112 C111 119.9(10) . .
C114 C113 C112 120.0(9) . .
C115 C114 C113 119.8(10) . .
C116 C115 C114 123.6(11) . .
C115 C116 C117 117.6(10) . .
C112 C117 C116 120.1(10) . .
C127 C122 C123 116.8(14) . .
C127 C122 C121 126.9(17) . .
C123 C122 C121 116.3(17) . .
C124 C123 C122 120.0(16) . .
C125 C124 C123 121.6(16) . .
C124 C125 C126 121.2(16) . .
C125 C126 C127 117.3(17) . .
C122 C127 C126 122.6(18) . .
N11 C411 C421 122.2(5) . .
N11 C411 S11 120.0(4) . .
C421 C411 S11 117.8(4) . .
C431 C421 C411 119.0(6) . .
C421 C431 C441 119.2(6) . .
C451 C441 C431 118.6(5) . .
N11 C451 C441 122.0(5) . .
N21 C511 C521 121.6(5) . .
N21 C511 S21 120.8(4) . .
C521 C511 S21 117.5(4) . .
C531 C521 C511 119.0(5) . .
C521 C531 C541 120.4(6) . .
C551 C541 C531 117.0(6) . .
N21 C551 C541 123.5(6) . .
N31 C611 C621 122.7(5) . .
N31 C611 S31 119.3(4) . .
C621 C611 S31 118.0(5) . .
C631 C621 C611 118.3(6) . .
C641 C631 C621 119.7(6) . .
C631 C641 C651 118.9(6) . .
N31 C651 C641 123.2(6) . .

loop_
_geom_bond_atom_site_label_1
_geom_bond_atom_site_label_2
_geom_bond_distance
_geom_bond_site_symmetry_2
Zn1 O2 1.972(4) .
Zn1 O1 2.088(4) .
Zn1 N1 2.102(4) .
Zn1 N2 2.104(4) .
Zn1 C1 2.235(5) .
Zn1 Zn2 3.1578(10) .
O1 Zn2 1.979(4) .
N1 C11 1.337(7) .
N1 C15 1.354(6) .
C1 S3 1.772(5) .
C1 S2 1.783(5) .
C1 S1 1.803(5) .
S1 C11 1.779(6) .
Zn2 O2 2.054(4) .
Zn2 N5 2.088(4) .
Zn2 N4 2.134(4) .
Zn2 C2 2.210(5) .
N2 C21 1.336(6) .
N2 C25 1.351(7) .
C2 S6 1.773(5) .
C2 S5 1.794(5) .
C2 S4 1.798(5) .
N3 C31 1.321(6) .
N3 C35 1.347(6) .
S2 C21 1.749(5) .
Zn3 O3 1.963(3) .
Zn3 O3 2.045(3) 2_766
Zn3 N21 2.149(4) .
Zn3 N11 2.152(4) .
Zn3 C3 2.199(5) .
Zn3 Zn3 3.0911(13) 2_766
S3 C31 1.791(5) .
O3 Zn3 2.045(3) 2_766
C3 S31 1.789(5) .
C3 S21 1.797(5) .
C3 S11 1.804(5) .
Zn4 O4 1.958(4) 2_775
Zn4 O4 2.045(4) .
Zn4 N42 2.129(4) .
Zn4 N52 2.129(5) .
Zn4 C4 2.204(5) .
Zn4 Zn4 3.0964(13) 2_775
O4 Zn4 1.959(4) 2_775
S4 C41 1.765(5) .
C4 S62 1.782(5) .
C4 S42 1.788(5) .
C4 S52 1.807(5) .
N4 C41 1.341(6) .
N4 C45 1.345(6) .
N5 C51 1.328(6) .
N5 C55 1.368(6) .
S5 C51 1.764(5) .
S6 C61 1.786(5) .
N6 C61 1.334(6) .
N6 C65 1.349(6) .
S11 C411 1.765(5) .
N11 C411 1.340(6) .
N11 C451 1.350(6) .
C11 C12 1.407(8) .
C12 C13 1.405(9) .
C13 C14 1.380(10) .
C14 C15 1.375(9) .
S21 C511 1.762(5) .
N21 C511 1.333(6) .
N21 C551 1.353(7) .
C21 C22 1.413(7) .
C22 C23 1.366(8) .
C23 C24 1.379(8) .
C24 C25 1.364(8) .
S31 C611 1.775(5) .
C31 C32 1.392(7) .
N31 C651 1.332(7) .
N31 C611 1.355(7) .
C32 C33 1.356(8) .
C33 C34 1.401(9) .
C34 C35 1.378(7) .
C41 C42 1.394(7) .
S42 C71 1.766(5) .
N42 C71 1.340(7) .
N42 C75 1.358(7) .
C42 C43 1.371(8) .
C43 C44 1.371(9) .
C44 C45 1.365(8) .
C51 C52 1.414(7) .
S52 C81 1.761(5) .
N52 C81 1.342(7) .
N52 C85 1.360(7) .
C52 C53 1.371(7) .
C53 C54 1.400(8) .
C54 C55 1.375(7) .
C61 C62 1.405(7) .
S62 C91 1.767(5) .
N62 C91 1.339(6) .
N62 C95 1.341(7) .
C62 C63 1.364(7) .
C63 C64 1.398(8) .
C64 C65 1.369(7) .
C71 C72 1.401(7) .
C72 C73 1.360(8) .
C73 C74 1.387(9) .
C74 C75 1.382(8) .
C81 C82 1.405(8) .
C82 C83 1.362(8) .
C83 C84 1.397(10) .
C84 C85 1.369(9) .
C91 C92 1.412(7) .
C92 C93 1.385(8) .
C93 C94 1.383(9) .
C94 C95 1.376(8) .
C101 C102 1.509(10) .
C102 C107 1.399(10) .
C102 C103 1.400(9) .
C103 C104 1.368(9) .
C104 C105 1.361(9) .
C105 C106 1.386(11) .
C106 C107 1.404(11) .
C111 C112 1.565(13) .
C112 C113 1.413(12) .
C112 C117 1.415(12) .
C113 C114 1.370(12) .
C114 C115 1.369(12) .
C115 C116 1.307(12) .
C116 C117 1.422(13) .
C121 C122 1.515(18) .
C122 C127 1.403(18) .
C122 C123 1.414(17) .
C123 C124 1.382(17) .
C124 C125 1.352(17) .
C125 C126 1.387(19) .
C126 C127 1.409(18) .
C411 C421 1.400(7) .
C421 C431 1.366(8) .
C431 C441 1.407(8) .
C441 C451 1.386(8) .
C511 C521 1.407(7) .
C521 C531 1.361(8) .
C531 C541 1.399(9) .
C541 C551 1.382(8) .
C611 C621 1.392(7) .
C621 C631 1.383(9) .
C631 C641 1.359(10) .
C641 C651 1.394(9) .
